data_7101621
loop_
_publ_author_name
'Agostinho, Magno'
'Braunstein, Pierre'

_publ_section_title
;
 Structurally characterized intermediates in the stepwise insertion of
 CO-ethylene or CO-methyl acrylate into the metal-carbon bond of Pd(II)
 complexes stabilized by (phosphinomethyl)oxazoline ligands.
;
_journal_issue 1
_journal_name_full 'Chemical communications (Cambridge, England)'
_journal_page_first 58
_journal_page_last 60
_journal_paper_doi 10.1039/b613865a
_journal_year 2007
_chemical_formula_moiety 'C18 H19 F3 N O4 P Pd S'
_chemical_formula_sum 'C18 H19 F3 N O4 P Pd S'
_chemical_formula_weight 539.77
_chemical_name_systematic
;
?
;
_space_group_IT_number 14
_symmetry_cell_setting monoclinic
_symmetry_space_group_name_Hall '-P 2yn'
_symmetry_space_group_name_H-M 'P 1 21/n 1'
_atom_sites_solution_hydrogens geom
_atom_sites_solution_primary direct
_atom_sites_solution_secondary difmap
_audit_creation_method SHELXL-97
_cell_angle_alpha 90.00
_cell_angle_beta 107.1200(6)
_cell_angle_gamma 90.00
_cell_formula_units_Z 12
_cell_length_a 17.4710(2)
_cell_length_b 13.1780(2)
_cell_length_c 29.3020(3)
_cell_measurement_reflns_used 18453
_cell_measurement_temperature 173(2)
_cell_measurement_theta_max 30.034
_cell_measurement_theta_min 0.998
_cell_volume 6447.36(14)
_computing_cell_refinement 'Denzo (Nonius B.V., 1998)'
_computing_data_collection 'Collect (Nonius B.V., 1998)'
_computing_data_reduction 'Denzo (Nonius B.V., 1998)'
_computing_molecular_graphics 'PLATON 98 (Spek, 1998)'
_computing_publication_material 'SHELXL-97 (Sheldrick, 1997)'
_computing_structure_refinement 'SHELXL-97 (Sheldrick, 1997)'
_computing_structure_solution 'SHELXS-97 (Sheldrick, 1997)'
_diffrn_ambient_temperature 173(2)
_diffrn_measured_fraction_theta_full 0.998
_diffrn_measured_fraction_theta_max 0.998
_diffrn_measurement_device_type KappaCCD
_diffrn_measurement_method '\p scans'
_diffrn_radiation_monochromator graphite
_diffrn_radiation_source 'fine-focus sealed tube'
_diffrn_radiation_type MoK\a
_diffrn_radiation_wavelength 0.71073
_diffrn_reflns_av_R_equivalents 0.0835
_diffrn_reflns_av_sigmaI/netI 0.1470
_diffrn_reflns_limit_h_max 24
_diffrn_reflns_limit_h_min -24
_diffrn_reflns_limit_k_max 17
_diffrn_reflns_limit_k_min -18
_diffrn_reflns_limit_l_max 41
_diffrn_reflns_limit_l_min -41
_diffrn_reflns_number 33223
_diffrn_reflns_theta_full 30.03
_diffrn_reflns_theta_max 30.03
_diffrn_reflns_theta_min 2.67
_exptl_absorpt_coefficient_mu 1.084
_exptl_absorpt_correction_type none
_exptl_crystal_colour colorless
_exptl_crystal_density_diffrn 1.668
_exptl_crystal_density_method 'not measured'
_exptl_crystal_description prism
_exptl_crystal_F_000 3240
_exptl_crystal_size_max 0.12
_exptl_crystal_size_mid 0.10
_exptl_crystal_size_min 0.10
_refine_diff_density_max 1.189
_refine_diff_density_min -0.948
_refine_diff_density_rms 0.146
_refine_ls_extinction_method none
_refine_ls_goodness_of_fit_ref 0.948
_refine_ls_hydrogen_treatment constr
_refine_ls_matrix_type full
_refine_ls_number_parameters 784
_refine_ls_number_reflns 18821
_refine_ls_number_restraints 0
_refine_ls_restrained_S_all 0.948
_refine_ls_R_factor_all 0.1742
_refine_ls_R_factor_gt 0.0548
_refine_ls_shift/su_max 0.004
_refine_ls_shift/su_mean 0.000
_refine_ls_structure_factor_coef Fsqd
_refine_ls_weighting_details 'calc w=1/[\s^2^(Fo^2^)+(0.0600P)^2^+0.0000P] where P=(Fo^2^+2Fc^2^)/3'
_refine_ls_weighting_scheme calc
_refine_ls_wR_factor_gt 0.1156
_refine_ls_wR_factor_ref 0.1518
_reflns_number_gt 9279
_reflns_number_total 18821
_reflns_threshold_expression >2sigma(I)
_cod_data_source_file b613865a.txt
_cod_data_source_block shelxl_1
_cod_original_sg_symbol_Hall -P2yn
_cod_original_sg_symbol_H-M 'P 21/n'
_cod_database_code 7101621

loop_
_symmetry_equiv_pos_as_xyz
'x, y, z'
'-x+1/2, y+1/2, -z+1/2'
'-x, -y, -z'
'x-1/2, -y-1/2, z-1/2'

loop_
_atom_site_label
_atom_site_type_symbol
_atom_site_fract_x
_atom_site_fract_y
_atom_site_fract_z
_atom_site_U_iso_or_equiv
_atom_site_adp_type
_atom_site_occupancy
_atom_site_symmetry_multiplicity
_atom_site_calc_flag
Pd1 Pd 0.63101(2) 0.44695(3) 0.083432(12) 0.03269(11) Uani 1 1 d
Pd2 Pd 0.18990(2) 0.96267(3) 0.081768(12) 0.03120(11) Uani 1 1 d
Pd3 Pd 0.46944(2) 0.05039(3) 0.238463(13) 0.03616(12) Uani 1 1 d
S1 S 0.67421(7) 0.54160(11) -0.01031(4) 0.0374(3) Uani 1 1 d
S2 S 0.14000(8) 1.09062(12) 0.16537(5) 0.0456(4) Uani 1 1 d
S3 S 0.50651(7) -0.06948(10) 0.14796(4) 0.0367(3) Uani 1 1 d
P1 P 0.60833(7) 0.35104(10) 0.13824(4) 0.0318(3) Uani 1 1 d
P2 P 0.20923(7) 0.84387(10) 0.03499(4) 0.0284(3) Uani 1 1 d
P3 P 0.44606(8) 0.15864(10) 0.28874(4) 0.0356(3) Uani 1 1 d
F1 F 0.81276(19) 0.5908(3) 0.04932(12) 0.0843(12) Uani 1 1 d
F2 F 0.80145(18) 0.6219(3) -0.02465(12) 0.0876(13) Uani 1 1 d
F3 F 0.7433(2) 0.7178(3) 0.01385(14) 0.0857(12) Uani 1 1 d
F4 F 0.0188(3) 1.1914(4) 0.17463(16) 0.142(2) Uani 1 1 d
F5 F 0.0087(2) 1.1396(5) 0.10379(18) 0.154(3) Uani 1 1 d
F6 F 0.0809(3) 1.2654(4) 0.13178(17) 0.1209(18) Uani 1 1 d
F7 F 0.5707(2) -0.2455(3) 0.17655(14) 0.0890(12) Uani 1 1 d
F8 F 0.6478(2) -0.1201(3) 0.20434(13) 0.0848(12) Uani 1 1 d
F9 F 0.6273(2) -0.1639(3) 0.13199(12) 0.0810(12) Uani 1 1 d
O1 O 0.4717(2) 0.2105(3) 0.02267(12) 0.0478(9) Uani 1 1 d
O2 O 0.6401(2) 0.5530(3) 0.02924(12) 0.0484(10) Uani 1 1 d
O3 O 0.7047(2) 0.4429(3) -0.01458(13) 0.0571(11) Uani 1 1 d
O4 O 0.6265(2) 0.5882(3) -0.05319(12) 0.0550(11) Uani 1 1 d
O5 O 0.3401(2) 0.7327(3) 0.15981(11) 0.0443(9) Uani 1 1 d
O6 O 0.1762(2) 1.0854(3) 0.12712(12) 0.0484(10) Uani 1 1 d
O7 O 0.1893(3) 1.1441(4) 0.20573(14) 0.0975(17) Uani 1 1 d
O8 O 0.1084(3) 1.0001(4) 0.17636(17) 0.0880(15) Uani 1 1 d
O9 O 0.3182(2) 0.2853(3) 0.16597(12) 0.0493(10) Uani 1 1 d
O10 O 0.4787(2) -0.0699(3) 0.18958(13) 0.0619(12) Uani 1 1 d
O11 O 0.4548(2) -0.1203(3) 0.10800(12) 0.0631(11) Uani 1 1 d
O12 O 0.5398(2) 0.0235(3) 0.13827(14) 0.0597(11) Uani 1 1 d
N1 N 0.5570(2) 0.3418(3) 0.03471(12) 0.0345(10) Uani 1 1 d
N2 N 0.2601(2) 0.8693(3) 0.13757(12) 0.0333(10) Uani 1 1 d
N3 N 0.3938(2) 0.1461(3) 0.18493(13) 0.0355(10) Uani 1 1 d
C1 C 0.5303(3) 0.3282(5) -0.01775(16) 0.0496(15) Uani 1 1 d
H1A H 0.5760 0.3102 -0.0297 0.060 Uiso 1 1 calc
H1B H 0.5047 0.3907 -0.0340 0.060 Uiso 1 1 calc
C2 C 0.4704(3) 0.2416(5) -0.02556(18) 0.0575(17) Uani 1 1 d
H2A H 0.4163 0.2647 -0.0441 0.069 Uiso 1 1 calc
H2B H 0.4866 0.1848 -0.0428 0.069 Uiso 1 1 calc
C3 C 0.5211(3) 0.2744(4) 0.05231(17) 0.0386(12) Uani 1 1 d
C4 C 0.5302(3) 0.2642(4) 0.10380(16) 0.0394(12) Uani 1 1 d
H4A H 0.5448 0.1934 0.1140 0.047 Uiso 1 1 calc
H4B H 0.4787 0.2801 0.1099 0.047 Uiso 1 1 calc
C5 C 0.6877(3) 0.2716(4) 0.17480(16) 0.0378(12) Uani 1 1 d
C6 C 0.7670(3) 0.2918(4) 0.17769(17) 0.0441(13) Uani 1 1 d
H6 H 0.7804 0.3460 0.1601 0.053 Uiso 1 1 calc
C7 C 0.8264(3) 0.2305(5) 0.2071(2) 0.0630(17) Uani 1 1 d
H7 H 0.8812 0.2437 0.2101 0.076 Uiso 1 1 calc
C8 C 0.8062(4) 0.1517(5) 0.2314(2) 0.0659(18) Uani 1 1 d
H8 H 0.8475 0.1112 0.2515 0.079 Uiso 1 1 calc
C9 C 0.7281(4) 0.1296(4) 0.22749(19) 0.0586(16) Uani 1 1 d
H9 H 0.7151 0.0731 0.2440 0.070 Uiso 1 1 calc
C10 C 0.6683(3) 0.1905(4) 0.19921(17) 0.0454(14) Uani 1 1 d
H10 H 0.6138 0.1765 0.1966 0.055 Uiso 1 1 calc
C11 C 0.5617(3) 0.4132(4) 0.17924(16) 0.0361(12) Uani 1 1 d
C12 C 0.5878(3) 0.3986(4) 0.22801(18) 0.0495(15) Uani 1 1 d
H12 H 0.6319 0.3556 0.2423 0.059 Uiso 1 1 calc
C13 C 0.5466(4) 0.4497(5) 0.2557(2) 0.068(2) Uani 1 1 d
H13 H 0.5632 0.4408 0.2894 0.081 Uiso 1 1 calc
C14 C 0.4834(4) 0.5116(5) 0.2353(3) 0.070(2) Uani 1 1 d
H14 H 0.4569 0.5461 0.2547 0.084 Uiso 1 1 calc
C15 C 0.4580(4) 0.5245(5) 0.1867(2) 0.072(2) Uani 1 1 d
H15 H 0.4132 0.5665 0.1722 0.087 Uiso 1 1 calc
C16 C 0.4983(3) 0.4757(5) 0.15959(19) 0.0539(16) Uani 1 1 d
H16 H 0.4816 0.4856 0.1260 0.065 Uiso 1 1 calc
C17 C 0.6961(3) 0.5436(4) 0.13385(18) 0.0509(15) Uani 1 1 d
H17A H 0.6649 0.6054 0.1340 0.076 Uiso 1 1 calc
H17B H 0.7458 0.5611 0.1266 0.076 Uiso 1 1 calc
H17C H 0.7089 0.5109 0.1653 0.076 Uiso 1 1 calc
C18 C 0.7620(3) 0.6243(5) 0.00789(19) 0.0549(16) Uani 1 1 d
C19 C 0.2878(3) 0.8748(4) 0.19035(16) 0.0449(14) Uani 1 1 d
H19A H 0.2418 0.8737 0.2037 0.054 Uiso 1 1 calc
H19B H 0.3194 0.9371 0.2013 0.054 Uiso 1 1 calc
C20 C 0.3397(3) 0.7800(5) 0.20510(17) 0.0508(15) Uani 1 1 d
H20A H 0.3946 0.7984 0.2243 0.061 Uiso 1 1 calc
H20B H 0.3163 0.7335 0.2240 0.061 Uiso 1 1 calc
C21 C 0.2937(3) 0.7906(4) 0.12576(16) 0.0330(11) Uani 1 1 d
C22 C 0.2850(3) 0.7619(4) 0.07556(15) 0.0340(11) Uani 1 1 d
H22A H 0.2684 0.6900 0.0703 0.041 Uiso 1 1 calc
H22B H 0.3371 0.7697 0.0689 0.041 Uiso 1 1 calc
C23 C 0.1235(3) 0.7636(4) 0.00965(15) 0.0301(11) Uani 1 1 d
C24 C 0.0528(3) 0.7806(4) 0.02093(17) 0.0381(12) Uani 1 1 d
H24 H 0.0492 0.8368 0.0405 0.046 Uiso 1 1 calc
C25 C -0.0122(3) 0.7178(5) 0.0044(2) 0.0545(16) Uani 1 1 d
H25 H -0.0602 0.7307 0.0124 0.065 Uiso 1 1 calc
C26 C -0.0074(3) 0.6361(5) -0.0239(2) 0.0598(17) Uani 1 1 d
H26 H -0.0521 0.5921 -0.0350 0.072 Uiso 1 1 calc
C27 C 0.0616(3) 0.6176(4) -0.03610(18) 0.0496(14) Uani 1 1 d
H27 H 0.0640 0.5618 -0.0562 0.060 Uiso 1 1 calc
C28 C 0.1278(3) 0.6805(4) -0.01905(17) 0.0422(13) Uani 1 1 d
H28 H 0.1759 0.6670 -0.0269 0.051 Uiso 1 1 calc
C29 C 0.2501(3) 0.8788(4) -0.01305(17) 0.0375(12) Uani 1 1 d
C30 C 0.2047(3) 0.8751(4) -0.06021(17) 0.0492(15) Uani 1 1 d
H30 H 0.1512 0.8508 -0.0686 0.059 Uiso 1 1 calc
C31 C 0.2377(5) 0.9071(5) -0.0955(2) 0.077(2) Uani 1 1 d
H31 H 0.2066 0.9042 -0.1281 0.092 Uiso 1 1 calc
C32 C 0.3129(5) 0.9419(6) -0.0841(3) 0.084(3) Uani 1 1 d
H32 H 0.3345 0.9628 -0.1087 0.101 Uiso 1 1 calc
C33 C 0.3593(4) 0.9481(6) -0.0374(3) 0.088(3) Uani 1 1 d
H33 H 0.4124 0.9736 -0.0296 0.106 Uiso 1 1 calc
C34 C 0.3273(3) 0.9164(5) -0.0017(2) 0.0603(17) Uani 1 1 d
H34 H 0.3587 0.9207 0.0308 0.072 Uiso 1 1 calc
C35 C 0.1280(3) 1.0439(4) 0.02442(18) 0.0505(15) Uani 1 1 d
H35A H 0.1650 1.0868 0.0136 0.076 Uiso 1 1 calc
H35B H 0.0887 1.0867 0.0332 0.076 Uiso 1 1 calc
H35C H 0.1003 0.9976 -0.0013 0.076 Uiso 1 1 calc
C36 C 0.0572(5) 1.1774(7) 0.1426(3) 0.084(2) Uani 1 1 d
C37 C 0.3602(3) 0.1403(4) 0.13217(17) 0.0418(13) Uani 1 1 d
H37A H 0.3253 0.0802 0.1224 0.050 Uiso 1 1 calc
H37B H 0.4033 0.1378 0.1166 0.050 Uiso 1 1 calc
C38 C 0.3119(3) 0.2391(5) 0.11994(19) 0.0508(15) Uani 1 1 d
H38A H 0.3347 0.2842 0.1003 0.061 Uiso 1 1 calc
H38B H 0.2553 0.2247 0.1023 0.061 Uiso 1 1 calc
C39 C 0.3653(3) 0.2261(4) 0.19891(18) 0.0394(13) Uani 1 1 d
C40 C 0.3804(3) 0.2548(4) 0.24989(18) 0.0472(14) Uani 1 1 d
H40A H 0.3290 0.2591 0.2576 0.057 Uiso 1 1 calc
H40B H 0.4064 0.3223 0.2557 0.057 Uiso 1 1 calc
C41 C 0.5265(3) 0.2304(4) 0.32851(16) 0.0400(12) Uani 1 1 d
C42 C 0.6048(3) 0.2115(4) 0.3295(2) 0.0513(15) Uani 1 1 d
H42 H 0.6166 0.1601 0.3099 0.062 Uiso 1 1 calc
C43 C 0.6669(4) 0.2693(5) 0.3600(3) 0.072(2) Uani 1 1 d
H43 H 0.7210 0.2566 0.3611 0.087 Uiso 1 1 calc
C44 C 0.6493(4) 0.3437(5) 0.3879(2) 0.075(2) Uani 1 1 d
H44 H 0.6914 0.3825 0.4084 0.090 Uiso 1 1 calc
C45 C 0.5719(4) 0.3626(5) 0.38671(19) 0.0630(18) Uani 1 1 d
H45 H 0.5608 0.4140 0.4066 0.076 Uiso 1 1 calc
C46 C 0.5096(3) 0.3077(4) 0.35689(18) 0.0469(14) Uani 1 1 d
H46 H 0.4557 0.3224 0.3557 0.056 Uiso 1 1 calc
C47 C 0.3864(3) 0.1064(4) 0.32447(17) 0.0371(12) Uani 1 1 d
C48 C 0.4094(3) 0.1079(4) 0.37385(18) 0.0453(14) Uani 1 1 d
H48 H 0.4585 0.1389 0.3912 0.054 Uiso 1 1 calc
C49 C 0.3601(4) 0.0636(4) 0.39789(19) 0.0543(16) Uani 1 1 d
H49 H 0.3755 0.0642 0.4318 0.065 Uiso 1 1 calc
C50 C 0.2887(4) 0.0188(5) 0.3725(2) 0.0577(17) Uani 1 1 d
H50 H 0.2553 -0.0113 0.3892 0.069 Uiso 1 1 calc
C51 C 0.2655(3) 0.0175(5) 0.3235(2) 0.0581(16) Uani 1 1 d
H51 H 0.2161 -0.0127 0.3062 0.070 Uiso 1 1 calc
C52 C 0.3148(3) 0.0604(4) 0.29993(18) 0.0477(14) Uani 1 1 d
H52 H 0.2994 0.0585 0.2660 0.057 Uiso 1 1 calc
C53 C 0.5364(4) -0.0355(4) 0.29338(18) 0.0576(16) Uani 1 1 d
H53A H 0.5515 0.0052 0.3227 0.086 Uiso 1 1 calc
H53B H 0.5848 -0.0587 0.2861 0.086 Uiso 1 1 calc
H53C H 0.5051 -0.0943 0.2979 0.086 Uiso 1 1 calc
C54 C 0.5931(4) -0.1569(5) 0.16630(19) 0.0530(15) Uani 1 1 d

loop_
_atom_site_aniso_label
_atom_site_aniso_U_11
_atom_site_aniso_U_22
_atom_site_aniso_U_33
_atom_site_aniso_U_23
_atom_site_aniso_U_13
_atom_site_aniso_U_12
Pd1 0.0398(2) 0.0314(2) 0.02980(19) -0.00032(17) 0.01490(17) -0.00216(18)
Pd2 0.0374(2) 0.0300(2) 0.02892(19) -0.00132(17) 0.01394(16) 0.00148(18)
Pd3 0.0426(2) 0.0331(3) 0.0341(2) 0.00032(18) 0.01326(18) 0.00713(19)
S1 0.0369(7) 0.0461(9) 0.0320(6) 0.0063(6) 0.0147(6) 0.0016(7)
S2 0.0533(9) 0.0517(10) 0.0374(7) -0.0043(7) 0.0222(7) 0.0101(7)
S3 0.0394(7) 0.0368(8) 0.0370(7) -0.0027(6) 0.0159(6) -0.0034(6)
P1 0.0340(7) 0.0308(8) 0.0294(6) 0.0018(6) 0.0075(6) -0.0037(6)
P2 0.0292(7) 0.0298(8) 0.0261(6) -0.0017(6) 0.0082(5) 0.0010(6)
P3 0.0383(8) 0.0322(8) 0.0345(7) -0.0040(6) 0.0079(6) 0.0047(6)
F1 0.058(2) 0.130(4) 0.051(2) -0.009(2) -0.0052(18) -0.004(2)
F2 0.053(2) 0.151(4) 0.069(2) -0.017(2) 0.0334(19) -0.037(2)
F3 0.089(3) 0.066(3) 0.101(3) -0.017(2) 0.026(2) -0.019(2)
F4 0.126(4) 0.187(5) 0.153(4) 0.056(4) 0.102(4) 0.100(4)
F5 0.058(3) 0.272(8) 0.110(4) 0.012(4) -0.009(3) 0.008(4)
F6 0.138(4) 0.100(4) 0.137(4) 0.052(3) 0.060(3) 0.057(3)
F7 0.101(3) 0.046(2) 0.106(3) 0.011(2) 0.008(2) 0.003(2)
F8 0.069(2) 0.091(3) 0.076(3) -0.002(2) -0.006(2) 0.001(2)
F9 0.069(2) 0.096(3) 0.082(2) -0.006(2) 0.028(2) 0.029(2)
O1 0.047(2) 0.043(2) 0.045(2) -0.0093(19) 0.0007(18) -0.0074(19)
O2 0.065(2) 0.042(2) 0.052(2) 0.0116(18) 0.0396(19) 0.0078(19)
O3 0.063(3) 0.048(3) 0.065(3) -0.008(2) 0.027(2) 0.016(2)
O4 0.045(2) 0.073(3) 0.044(2) 0.020(2) 0.0069(18) -0.003(2)
O5 0.051(2) 0.040(2) 0.0348(19) 0.0109(17) 0.0030(17) 0.0037(19)
O6 0.062(2) 0.037(2) 0.060(2) -0.0134(19) 0.041(2) -0.0038(19)
O7 0.102(4) 0.126(5) 0.047(2) -0.029(3) -0.004(2) 0.026(3)
O8 0.100(4) 0.072(3) 0.121(4) 0.012(3) 0.078(3) -0.005(3)
O9 0.047(2) 0.041(2) 0.052(2) 0.017(2) 0.0019(18) 0.0084(19)
O10 0.098(3) 0.042(3) 0.065(3) -0.010(2) 0.053(2) -0.002(2)
O11 0.054(2) 0.079(3) 0.050(2) -0.015(2) 0.0043(19) -0.005(2)
O12 0.057(2) 0.048(3) 0.081(3) 0.014(2) 0.032(2) -0.002(2)
N1 0.033(2) 0.042(3) 0.027(2) -0.0086(19) 0.0060(18) -0.002(2)
N2 0.042(2) 0.033(3) 0.026(2) 0.0000(19) 0.0115(19) -0.005(2)
N3 0.036(2) 0.038(3) 0.030(2) 0.006(2) 0.0070(19) -0.001(2)
C1 0.044(3) 0.078(5) 0.027(3) -0.011(3) 0.010(2) 0.002(3)
C2 0.057(4) 0.068(5) 0.041(3) -0.017(3) 0.006(3) 0.012(3)
C3 0.034(3) 0.037(3) 0.040(3) -0.007(3) 0.004(2) -0.001(3)
C4 0.038(3) 0.038(3) 0.038(3) 0.003(2) 0.004(2) -0.004(2)
C5 0.044(3) 0.035(3) 0.028(3) -0.005(2) 0.002(2) -0.002(3)
C6 0.036(3) 0.043(4) 0.045(3) -0.005(3) -0.003(2) -0.006(3)
C7 0.044(4) 0.067(5) 0.070(4) -0.014(4) 0.003(3) 0.004(3)
C8 0.071(5) 0.049(4) 0.057(4) -0.006(3) -0.013(3) 0.015(4)
C9 0.079(5) 0.034(4) 0.047(3) 0.006(3) -0.006(3) -0.005(3)
C10 0.048(3) 0.039(4) 0.040(3) 0.003(3) -0.003(3) 0.000(3)
C11 0.041(3) 0.038(3) 0.035(3) 0.000(2) 0.019(2) -0.009(3)
C12 0.075(4) 0.038(4) 0.042(3) 0.006(3) 0.028(3) 0.003(3)
C13 0.115(6) 0.057(5) 0.045(3) -0.006(3) 0.046(4) -0.025(4)
C14 0.090(5) 0.059(5) 0.086(5) -0.013(4) 0.064(5) -0.008(4)
C15 0.058(4) 0.082(6) 0.086(5) 0.001(4) 0.034(4) 0.015(4)
C16 0.048(3) 0.070(5) 0.048(3) 0.007(3) 0.020(3) 0.014(3)
C17 0.072(4) 0.040(4) 0.045(3) -0.011(3) 0.023(3) -0.019(3)
C18 0.048(4) 0.074(5) 0.039(3) 0.000(3) 0.007(3) 0.000(3)
C19 0.054(3) 0.056(4) 0.027(3) 0.001(3) 0.016(3) -0.006(3)
C20 0.060(4) 0.057(4) 0.032(3) 0.012(3) 0.008(3) -0.009(3)
C21 0.028(3) 0.036(3) 0.033(3) 0.002(2) 0.006(2) -0.008(2)
C22 0.035(3) 0.032(3) 0.031(2) -0.002(2) 0.003(2) 0.003(2)
C23 0.033(3) 0.025(3) 0.031(2) 0.001(2) 0.007(2) -0.001(2)
C24 0.030(3) 0.035(3) 0.048(3) 0.003(3) 0.009(2) 0.002(2)
C25 0.033(3) 0.048(4) 0.081(4) 0.010(3) 0.015(3) -0.005(3)
C26 0.036(3) 0.047(4) 0.081(4) 0.003(3) -0.006(3) -0.011(3)
C27 0.053(4) 0.037(4) 0.050(3) -0.004(3) 0.003(3) 0.003(3)
C28 0.038(3) 0.044(4) 0.038(3) 0.005(3) 0.000(2) 0.002(3)
C29 0.042(3) 0.032(3) 0.043(3) -0.002(2) 0.019(3) 0.008(2)
C30 0.073(4) 0.041(4) 0.039(3) 0.000(3) 0.025(3) -0.009(3)
C31 0.138(7) 0.056(5) 0.053(4) -0.001(3) 0.054(5) 0.003(5)
C32 0.117(7) 0.062(5) 0.109(6) 0.029(5) 0.089(6) 0.034(5)
C33 0.055(4) 0.078(6) 0.149(7) 0.048(6) 0.055(5) 0.017(4)
C34 0.039(3) 0.067(5) 0.076(4) 0.022(4) 0.019(3) 0.001(3)
C35 0.065(4) 0.045(4) 0.045(3) 0.006(3) 0.020(3) 0.018(3)
C36 0.071(5) 0.118(8) 0.072(5) 0.017(5) 0.035(4) 0.036(5)
C37 0.038(3) 0.052(4) 0.039(3) 0.015(3) 0.015(2) -0.006(3)
C38 0.043(3) 0.060(4) 0.048(3) 0.021(3) 0.011(3) -0.005(3)
C39 0.036(3) 0.037(3) 0.044(3) 0.007(3) 0.010(3) -0.004(3)
C40 0.051(3) 0.037(3) 0.049(3) -0.002(3) 0.008(3) 0.013(3)
C41 0.047(3) 0.031(3) 0.037(3) 0.002(2) 0.003(2) 0.002(3)
C42 0.042(3) 0.037(4) 0.068(4) 0.002(3) 0.006(3) 0.003(3)
C43 0.051(4) 0.050(5) 0.103(6) 0.005(4) 0.001(4) 0.000(3)
C44 0.071(5) 0.049(5) 0.077(5) 0.019(4) -0.024(4) -0.019(4)
C45 0.097(5) 0.044(4) 0.038(3) -0.003(3) 0.005(3) -0.024(4)
C46 0.062(4) 0.038(3) 0.044(3) 0.000(3) 0.021(3) -0.002(3)
C47 0.037(3) 0.031(3) 0.043(3) -0.006(2) 0.010(2) 0.005(2)
C48 0.056(3) 0.038(3) 0.044(3) -0.006(3) 0.017(3) -0.005(3)
C49 0.077(4) 0.045(4) 0.044(3) 0.003(3) 0.024(3) 0.006(3)
C50 0.067(4) 0.046(4) 0.072(4) 0.002(3) 0.039(4) 0.003(3)
C51 0.049(4) 0.058(4) 0.070(4) -0.005(3) 0.020(3) 0.001(3)
C52 0.049(3) 0.046(4) 0.051(3) -0.004(3) 0.020(3) 0.001(3)
C53 0.082(4) 0.041(4) 0.046(3) 0.012(3) 0.011(3) 0.022(3)
C54 0.069(4) 0.048(4) 0.042(3) -0.012(3) 0.017(3) -0.012(3)

loop_
_atom_type_symbol
_atom_type_description
_atom_type_scat_dispersion_real
_atom_type_scat_dispersion_imag
_atom_type_scat_source
C C 0.0033 0.0016 'International Tables Vol C Tables 4.2.6.8 and 6.1.1.4'
H H 0.0000 0.0000 'International Tables Vol C Tables 4.2.6.8 and 6.1.1.4'
N N 0.0061 0.0033 'International Tables Vol C Tables 4.2.6.8 and 6.1.1.4'
O O 0.0106 0.0060 'International Tables Vol C Tables 4.2.6.8 and 6.1.1.4'
F F 0.0171 0.0103 'International Tables Vol C Tables 4.2.6.8 and 6.1.1.4'
S S 0.1246 0.1234 'International Tables Vol C Tables 4.2.6.8 and 6.1.1.4'
P P 0.1023 0.0942 'International Tables Vol C Tables 4.2.6.8 and 6.1.1.4'
Pd Pd -0.9988 1.0072 'International Tables Vol C Tables 4.2.6.8 and 6.1.1.4'

loop_
_geom_angle_atom_site_label_1
_geom_angle_atom_site_label_2
_geom_angle_atom_site_label_3
_geom_angle
_geom_angle_publ_flag
C17 Pd1 N1 174.97(17) y
C17 Pd1 O2 89.00(18) y
N1 Pd1 O2 95.14(14) y
C17 Pd1 P1 90.68(15) y
N1 Pd1 P1 84.85(11) y
O2 Pd1 P1 172.64(9) y
C35 Pd2 N2 174.38(17) y
C35 Pd2 O6 89.19(18) y
N2 Pd2 O6 95.97(14) y
C35 Pd2 P2 90.08(15) y
N2 Pd2 P2 84.63(11) y
O6 Pd2 P2 176.65(9) y
C53 Pd3 N3 174.96(18) y
C53 Pd3 P3 90.44(16) y
N3 Pd3 P3 84.93(11) y
C53 Pd3 O10 88.77(19) y
N3 Pd3 O10 95.54(15) y
P3 Pd3 O10 171.95(10) y
O3 S1 O4 116.9(2) ?
O3 S1 O2 114.5(2) ?
O4 S1 O2 112.7(2) ?
O3 S1 C18 105.5(3) ?
O4 S1 C18 102.9(3) ?
O2 S1 C18 102.2(2) ?
O8 S2 O7 114.6(3) ?
O8 S2 O6 115.7(2) ?
O7 S2 O6 111.8(3) ?
O8 S2 C36 107.4(4) ?
O7 S2 C36 102.4(4) ?
O6 S2 C36 103.2(3) ?
O11 S3 O12 116.2(2) ?
O11 S3 O10 113.9(2) ?
O12 S3 O10 115.6(2) ?
O11 S3 C54 102.3(3) ?
O12 S3 C54 104.3(2) ?
O10 S3 C54 101.6(2) ?
C5 P1 C11 106.3(2) ?
C5 P1 C4 106.3(2) ?
C11 P1 C4 103.7(2) ?
C5 P1 Pd1 119.93(16) ?
C11 P1 Pd1 116.01(17) ?
C4 P1 Pd1 102.97(15) ?
C23 P2 C29 107.3(2) ?
C23 P2 C22 105.9(2) ?
C29 P2 C22 106.0(2) ?
C23 P2 Pd2 114.69(15) ?
C29 P2 Pd2 118.47(17) ?
C22 P2 Pd2 103.34(15) ?
C41 P3 C47 107.2(2) ?
C41 P3 C40 105.1(2) ?
C47 P3 C40 104.9(2) ?
C41 P3 Pd3 121.00(17) ?
C47 P3 Pd3 113.31(17) ?
C40 P3 Pd3 103.76(16) ?
C3 O1 C2 106.0(4) ?
S1 O2 Pd1 130.9(2) ?
C21 O5 C20 105.7(4) ?
S2 O6 Pd2 132.1(2) ?
C39 O9 C38 106.9(4) ?
S3 O10 Pd3 131.6(2) ?
C3 N1 C1 107.0(4) ?
C3 N1 Pd1 117.0(3) ?
C1 N1 Pd1 135.9(3) ?
C21 N2 C19 106.6(4) ?
C21 N2 Pd2 117.7(3) ?
C19 N2 Pd2 135.5(3) ?
C39 N3 C37 107.6(4) ?
C39 N3 Pd3 117.6(3) ?
C37 N3 Pd3 134.7(3) ?
N1 C1 C2 103.9(4) ?
N1 C1 H1A 111.0 ?
C2 C1 H1A 111.0 ?
N1 C1 H1B 111.0 ?
C2 C1 H1B 111.0 ?
H1A C1 H1B 109.0 ?
O1 C2 C1 104.5(4) ?
O1 C2 H2A 110.8 ?
C1 C2 H2A 110.8 ?
O1 C2 H2B 110.8 ?
C1 C2 H2B 110.8 ?
H2A C2 H2B 108.9 ?
N1 C3 O1 118.5(4) ?
N1 C3 C4 123.8(5) ?
O1 C3 C4 117.6(4) ?
C3 C4 P1 110.1(3) ?
C3 C4 H4A 109.6 ?
P1 C4 H4A 109.6 ?
C3 C4 H4B 109.6 ?
P1 C4 H4B 109.6 ?
H4A C4 H4B 108.2 ?
C10 C5 C6 120.5(5) ?
C10 C5 P1 119.4(4) ?
C6 C5 P1 120.1(4) ?
C5 C6 C7 118.4(5) ?
C5 C6 H6 120.8 ?
C7 C6 H6 120.8 ?
C8 C7 C6 120.2(5) ?
C8 C7 H7 119.9 ?
C6 C7 H7 119.9 ?
C7 C8 C9 121.7(6) ?
C7 C8 H8 119.2 ?
C9 C8 H8 119.2 ?
C8 C9 C10 119.0(5) ?
C8 C9 H9 120.5 ?
C10 C9 H9 120.5 ?
C5 C10 C9 120.2(5) ?
C5 C10 H10 119.9 ?
C9 C10 H10 119.9 ?
C16 C11 C12 120.1(5) ?
C16 C11 P1 117.1(4) ?
C12 C11 P1 122.8(4) ?
C11 C12 C13 117.6(5) ?
C11 C12 H12 121.2 ?
C13 C12 H12 121.2 ?
C14 C13 C12 121.3(5) ?
C14 C13 H13 119.3 ?
C12 C13 H13 119.3 ?
C13 C14 C15 120.2(5) ?
C13 C14 H14 119.9 ?
C15 C14 H14 119.9 ?
C14 C15 C16 118.7(6) ?
C14 C15 H15 120.6 ?
C16 C15 H15 120.6 ?
C11 C16 C15 122.1(5) ?
C11 C16 H16 119.0 ?
C15 C16 H16 119.0 ?
Pd1 C17 H17A 109.5 ?
Pd1 C17 H17B 109.5 ?
H17A C17 H17B 109.5 ?
Pd1 C17 H17C 109.5 ?
H17A C17 H17C 109.5 ?
H17B C17 H17C 109.5 ?
F3 C18 F2 108.8(5) ?
F3 C18 F1 108.3(5) ?
F2 C18 F1 107.1(5) ?
F3 C18 S1 112.4(4) ?
F2 C18 S1 110.1(4) ?
F1 C18 S1 109.9(4) ?
N2 C19 C20 103.9(4) ?
N2 C19 H19A 111.0 ?
C20 C19 H19A 111.0 ?
N2 C19 H19B 111.0 ?
C20 C19 H19B 111.0 ?
H19A C19 H19B 109.0 ?
O5 C20 C19 104.6(4) ?
O5 C20 H20A 110.8 ?
C19 C20 H20A 110.8 ?
O5 C20 H20B 110.8 ?
C19 C20 H20B 110.8 ?
H20A C20 H20B 108.9 ?
N2 C21 O5 119.2(4) ?
N2 C21 C22 123.4(4) ?
O5 C21 C22 117.4(4) ?
C21 C22 P2 109.5(3) ?
C21 C22 H22A 109.8 ?
P2 C22 H22A 109.8 ?
C21 C22 H22B 109.8 ?
P2 C22 H22B 109.8 ?
H22A C22 H22B 108.2 ?
C24 C23 C28 118.7(4) ?
C24 C23 P2 119.8(4) ?
C28 C23 P2 121.4(3) ?
C25 C24 C23 121.3(5) ?
C25 C24 H24 119.3 ?
C23 C24 H24 119.3 ?
C24 C25 C26 119.6(5) ?
C24 C25 H25 120.2 ?
C26 C25 H25 120.2 ?
C25 C26 C27 120.6(5) ?
C25 C26 H26 119.7 ?
C27 C26 H26 119.7 ?
C26 C27 C28 120.0(5) ?
C26 C27 H27 120.0 ?
C28 C27 H27 120.0 ?
C27 C28 C23 119.8(4) ?
C27 C28 H28 120.1 ?
C23 C28 H28 120.1 ?
C30 C29 C34 119.1(5) ?
C30 C29 P2 121.8(4) ?
C34 C29 P2 118.9(4) ?
C29 C30 C31 119.6(5) ?
C29 C30 H30 120.2 ?
C31 C30 H30 120.2 ?
C32 C31 C30 120.6(6) ?
C32 C31 H31 119.7 ?
C30 C31 H31 119.7 ?
C31 C32 C33 121.2(6) ?
C31 C32 H32 119.4 ?
C33 C32 H32 119.4 ?
C32 C33 C34 118.9(6) ?
C32 C33 H33 120.6 ?
C34 C33 H33 120.6 ?
C29 C34 C33 120.6(6) ?
C29 C34 H34 119.7 ?
C33 C34 H34 119.7 ?
Pd2 C35 H35A 109.5 ?
Pd2 C35 H35B 109.5 ?
H35A C35 H35B 109.5 ?
Pd2 C35 H35C 109.5 ?
H35A C35 H35C 109.5 ?
H35B C35 H35C 109.5 ?
F5 C36 F6 107.5(7) ?
F5 C36 F4 109.9(7) ?
F6 C36 F4 108.3(7) ?
F5 C36 S2 109.0(6) ?
F6 C36 S2 112.1(6) ?
F4 C36 S2 110.1(5) ?
N3 C37 C38 102.8(4) ?
N3 C37 H37A 111.2 ?
C38 C37 H37A 111.2 ?
N3 C37 H37B 111.2 ?
C38 C37 H37B 111.2 ?
H37A C37 H37B 109.1 ?
O9 C38 C37 104.6(4) ?
O9 C38 H38A 110.8 ?
C37 C38 H38A 110.8 ?
O9 C38 H38B 110.8 ?
C37 C38 H38B 110.8 ?
H38A C38 H38B 108.9 ?
N3 C39 O9 117.9(5) ?
N3 C39 C40 124.0(5) ?
O9 C39 C40 118.1(5) ?
C39 C40 P3 109.7(4) ?
C39 C40 H40A 109.7 ?
P3 C40 H40A 109.7 ?
C39 C40 H40B 109.7 ?
P3 C40 H40B 109.7 ?
H40A C40 H40B 108.2 ?
C42 C41 C46 119.9(5) ?
C42 C41 P3 119.8(4) ?
C46 C41 P3 120.2(4) ?
C41 C42 C43 119.3(5) ?
C41 C42 H42 120.4 ?
C43 C42 H42 120.4 ?
C44 C43 C42 120.0(6) ?
C44 C43 H43 120.0 ?
C42 C43 H43 120.0 ?
C45 C44 C43 120.6(6) ?
C45 C44 H44 119.7 ?
C43 C44 H44 119.7 ?
C44 C45 C46 120.8(6) ?
C44 C45 H45 119.6 ?
C46 C45 H45 119.6 ?
C45 C46 C41 119.3(5) ?
C45 C46 H46 120.3 ?
C41 C46 H46 120.3 ?
C48 C47 C52 119.3(5) ?
C48 C47 P3 123.9(4) ?
C52 C47 P3 116.8(4) ?
C47 C48 C49 119.4(5) ?
C47 C48 H48 120.3 ?
C49 C48 H48 120.3 ?
C50 C49 C48 120.1(5) ?
C50 C49 H49 119.9 ?
C48 C49 H49 119.9 ?
C51 C50 C49 120.7(5) ?
C51 C50 H50 119.7 ?
C49 C50 H50 119.7 ?
C50 C51 C52 119.0(5) ?
C50 C51 H51 120.5 ?
C52 C51 H51 120.5 ?
C51 C52 C47 121.5(5) ?
C51 C52 H52 119.2 ?
C47 C52 H52 119.2 ?
Pd3 C53 H53A 109.5 ?
Pd3 C53 H53B 109.5 ?
H53A C53 H53B 109.5 ?
Pd3 C53 H53C 109.5 ?
H53A C53 H53C 109.5 ?
H53B C53 H53C 109.5 ?
F7 C54 F9 110.5(5) ?
F7 C54 F8 109.1(5) ?
F9 C54 F8 106.9(5) ?
F7 C54 S3 110.6(4) ?
F9 C54 S3 109.8(4) ?
F8 C54 S3 110.0(4) ?

loop_
_geom_bond_atom_site_label_1
_geom_bond_atom_site_label_2
_geom_bond_distance
_geom_bond_publ_flag
Pd1 C17 2.026(5) y
Pd1 N1 2.131(4) y
Pd1 O2 2.156(3) y
Pd1 P1 2.1699(12) y
Pd2 C35 2.017(5) y
Pd2 N2 2.124(4) y
Pd2 O6 2.151(3) y
Pd2 P2 2.1716(12) y
Pd3 C53 2.032(5) y
Pd3 N3 2.139(4) y
Pd3 P3 2.1741(13) y
Pd3 O10 2.175(3) y
S1 O3 1.424(4) ?
S1 O4 1.427(3) ?
S1 O2 1.459(3) ?
S1 C18 1.828(6) ?
S2 O8 1.391(5) ?
S2 O7 1.427(4) ?
S2 O6 1.442(3) ?
S2 C36 1.811(7) ?
S3 O11 1.419(4) ?
S3 O12 1.421(4) ?
S3 O10 1.439(3) ?
S3 C54 1.850(6) ?
P1 C5 1.814(5) ?
P1 C11 1.832(5) ?
P1 C4 1.839(5) y
P2 C23 1.806(5) ?
P2 C29 1.815(4) ?
P2 C22 1.846(5) y
P3 C41 1.807(5) ?
P3 C47 1.816(5) ?
P3 C40 1.858(5) y
F1 C18 1.350(6) ?
F2 C18 1.332(6) ?
F3 C18 1.300(7) ?
F4 C36 1.317(7) ?
F5 C36 1.300(9) ?
F6 C36 1.301(9) ?
F7 C54 1.294(6) ?
F8 C54 1.328(6) ?
F9 C54 1.315(6) ?
O1 C3 1.329(5) ?
O1 C2 1.465(6) ?
O5 C21 1.327(5) ?
O5 C20 1.468(6) ?
O9 C39 1.323(6) ?
O9 C38 1.454(6) ?
N1 C3 1.281(6) y
N1 C1 1.480(5) ?
N2 C21 1.288(6) y
N2 C19 1.480(5) ?
N3 C39 1.284(6) y
N3 C37 1.485(6) ?
C1 C2 1.520(8) ?
C1 H1A 0.9900 ?
C1 H1B 0.9900 ?
C2 H2A 0.9900 ?
C2 H2B 0.9900 ?
C3 C4 1.476(6) y
C4 H4A 0.9900 ?
C4 H4B 0.9900 ?
C5 C10 1.383(7) ?
C5 C6 1.389(6) ?
C6 C7 1.395(7) ?
C6 H6 0.9500 ?
C7 C8 1.363(8) ?
C7 H7 0.9500 ?
C8 C9 1.367(8) ?
C8 H8 0.9500 ?
C9 C10 1.383(7) ?
C9 H9 0.9500 ?
C10 H10 0.9500 ?
C11 C16 1.364(7) ?
C11 C12 1.380(6) ?
C12 C13 1.404(7) ?
C12 H12 0.9500 ?
C13 C14 1.362(9) ?
C13 H13 0.9500 ?
C14 C15 1.370(9) ?
C14 H14 0.9500 ?
C15 C16 1.368(7) ?
C15 H15 0.9500 ?
C16 H16 0.9500 ?
C17 H17A 0.9800 ?
C17 H17B 0.9800 ?
C17 H17C 0.9800 ?
C19 C20 1.530(7) ?
C19 H19A 0.9900 ?
C19 H19B 0.9900 ?
C20 H20A 0.9900 ?
C20 H20B 0.9900 ?
C21 C22 1.483(6) y
C22 H22A 0.9900 ?
C22 H22B 0.9900 ?
C23 C24 1.388(6) ?
C23 C28 1.396(7) ?
C24 C25 1.373(7) ?
C24 H24 0.9500 ?
C25 C26 1.374(8) ?
C25 H25 0.9500 ?
C26 C27 1.378(7) ?
C26 H26 0.9500 ?
C27 C28 1.391(7) ?
C27 H27 0.9500 ?
C28 H28 0.9500 ?
C29 C30 1.377(6) ?
C29 C34 1.383(7) ?
C30 C31 1.390(7) ?
C30 H30 0.9500 ?
C31 C32 1.337(10) ?
C31 H31 0.9500 ?
C32 C33 1.373(10) ?
C32 H32 0.9500 ?
C33 C34 1.386(8) ?
C33 H33 0.9500 ?
C34 H34 0.9500 ?
C35 H35A 0.9800 ?
C35 H35B 0.9800 ?
C35 H35C 0.9800 ?
C37 C38 1.536(7) ?
C37 H37A 0.9900 ?
C37 H37B 0.9900 ?
C38 H38A 0.9900 ?
C38 H38B 0.9900 ?
C39 C40 1.487(7) y
C40 H40A 0.9900 ?
C40 H40B 0.9900 ?
C41 C42 1.382(7) ?
C41 C46 1.401(7) ?
C42 C43 1.408(8) ?
C42 H42 0.9500 ?
C43 C44 1.369(9) ?
C43 H43 0.9500 ?
C44 C45 1.365(8) ?
C44 H44 0.9500 ?
C45 C46 1.383(7) ?
C45 H45 0.9500 ?
C46 H46 0.9500 ?
C47 C48 1.383(6) ?
C47 C52 1.385(7) ?
C48 C49 1.392(7) ?
C48 H48 0.9500 ?
C49 C50 1.383(8) ?
C49 H49 0.9500 ?
C50 C51 1.371(8) ?
C50 H50 0.9500 ?
C51 C52 1.376(7) ?
C51 H51 0.9500 ?
C52 H52 0.9500 ?
C53 H53A 0.9800 ?
C53 H53B 0.9800 ?
C53 H53C 0.9800 ?

loop_
_geom_torsion_atom_site_label_1
_geom_torsion_atom_site_label_2
_geom_torsion_atom_site_label_3
_geom_torsion_atom_site_label_4
_geom_torsion
C17 Pd1 P1 C5 -73.8(2)
N1 Pd1 P1 C5 108.4(2)
O2 Pd1 P1 C5 -161.3(8)
C17 Pd1 P1 C11 56.0(2)
N1 Pd1 P1 C11 -121.7(2)
O2 Pd1 P1 C11 -31.4(9)
C17 Pd1 P1 C4 168.5(2)
N1 Pd1 P1 C4 -9.21(19)
O2 Pd1 P1 C4 81.1(8)
C35 Pd2 P2 C23 -76.7(2)
N2 Pd2 P2 C23 105.22(19)
O6 Pd2 P2 C23 -154.3(18)
C35 Pd2 P2 C29 51.7(2)
N2 Pd2 P2 C29 -126.3(2)
O6 Pd2 P2 C29 -25.8(19)
C35 Pd2 P2 C22 168.6(2)
N2 Pd2 P2 C22 -9.50(18)
O6 Pd2 P2 C22 91.0(18)
C53 Pd3 P3 C41 63.7(3)
N3 Pd3 P3 C41 -118.3(2)
O10 Pd3 P3 C41 148.0(8)
C53 Pd3 P3 C47 -65.8(2)
N3 Pd3 P3 C47 112.2(2)
O10 Pd3 P3 C47 18.6(9)
C53 Pd3 P3 C40 -178.9(2)
N3 Pd3 P3 C40 -0.9(2)
O10 Pd3 P3 C40 -94.6(8)
O3 S1 O2 Pd1 2.0(4)
O4 S1 O2 Pd1 138.8(3)
C18 S1 O2 Pd1 -111.5(3)
C17 Pd1 O2 S1 120.4(3)
N1 Pd1 O2 S1 -62.4(3)
P1 Pd1 O2 S1 -152.0(6)
O8 S2 O6 Pd2 1.1(4)
O7 S2 O6 Pd2 134.7(3)
C36 S2 O6 Pd2 -115.9(4)
C35 Pd2 O6 S2 121.0(3)
N2 Pd2 O6 S2 -61.3(3)
P2 Pd2 O6 S2 -161.5(16)
O11 S3 O10 Pd3 -132.9(3)
O12 S3 O10 Pd3 5.5(4)
C54 S3 O10 Pd3 117.8(3)
C53 Pd3 O10 S3 -125.0(4)
N3 Pd3 O10 S3 57.6(3)
P3 Pd3 O10 S3 150.5(6)
C17 Pd1 N1 C3 -19(2)
O2 Pd1 N1 C3 -164.9(4)
P1 Pd1 N1 C3 7.7(3)
C17 Pd1 N1 C1 156(2)
O2 Pd1 N1 C1 10.5(4)
P1 Pd1 N1 C1 -176.9(4)
C35 Pd2 N2 C21 -13(2)
O6 Pd2 N2 C21 -169.4(3)
P2 Pd2 N2 C21 7.3(3)
C35 Pd2 N2 C19 161.2(19)
O6 Pd2 N2 C19 4.6(4)
P2 Pd2 N2 C19 -178.7(4)
C53 Pd3 N3 C39 25(2)
P3 Pd3 N3 C39 1.3(3)
O10 Pd3 N3 C39 173.2(4)
C53 Pd3 N3 C37 -151(2)
P3 Pd3 N3 C37 -174.6(4)
O10 Pd3 N3 C37 -2.7(4)
C3 N1 C1 C2 1.7(5)
Pd1 N1 C1 C2 -174.0(3)
C3 O1 C2 C1 3.3(5)
N1 C1 C2 O1 -3.0(5)
C1 N1 C3 O1 0.5(6)
Pd1 N1 C3 O1 177.1(3)
C1 N1 C3 C4 -178.5(4)
Pd1 N1 C3 C4 -1.9(6)
C2 O1 C3 N1 -2.5(6)
C2 O1 C3 C4 176.5(4)
N1 C3 C4 P1 -6.7(6)
O1 C3 C4 P1 174.3(3)
C5 P1 C4 C3 -115.9(4)
C11 P1 C4 C3 132.3(4)
Pd1 P1 C4 C3 11.0(4)
C11 P1 C5 C10 64.9(4)
C4 P1 C5 C10 -45.1(4)
Pd1 P1 C5 C10 -161.1(3)
C11 P1 C5 C6 -115.9(4)
C4 P1 C5 C6 134.2(4)
Pd1 P1 C5 C6 18.2(5)
C10 C5 C6 C7 -2.2(8)
P1 C5 C6 C7 178.5(4)
C5 C6 C7 C8 1.3(8)
C6 C7 C8 C9 0.8(10)
C7 C8 C9 C10 -1.9(9)
C6 C5 C10 C9 1.2(8)
P1 C5 C10 C9 -179.6(4)
C8 C9 C10 C5 0.9(8)
C5 P1 C11 C16 -178.4(4)
C4 P1 C11 C16 -66.6(5)
Pd1 P1 C11 C16 45.5(5)
C5 P1 C11 C12 1.2(5)
C4 P1 C11 C12 113.0(5)
Pd1 P1 C11 C12 -135.0(4)
C16 C11 C12 C13 0.2(8)
P1 C11 C12 C13 -179.3(4)
C11 C12 C13 C14 -0.2(9)
C12 C13 C14 C15 0.8(10)
C13 C14 C15 C16 -1.3(10)
C12 C11 C16 C15 -0.8(9)
P1 C11 C16 C15 178.8(5)
C14 C15 C16 C11 1.4(10)
O3 S1 C18 F3 -179.2(4)
O4 S1 C18 F3 57.8(4)
O2 S1 C18 F3 -59.2(4)
O3 S1 C18 F2 59.3(5)
O4 S1 C18 F2 -63.7(5)
O2 S1 C18 F2 179.3(4)
O3 S1 C18 F1 -58.5(4)
O4 S1 C18 F1 178.5(4)
O2 S1 C18 F1 61.5(5)
C21 N2 C19 C20 -3.0(5)
Pd2 N2 C19 C20 -177.4(3)
C21 O5 C20 C19 -1.8(5)
N2 C19 C20 O5 2.8(5)
C19 N2 C21 O5 2.1(6)
Pd2 N2 C21 O5 177.7(3)
C19 N2 C21 C22 -176.3(4)
Pd2 N2 C21 C22 -0.7(6)
C20 O5 C21 N2 -0.2(6)
C20 O5 C21 C22 178.3(4)
N2 C21 C22 P2 -8.1(6)
O5 C21 C22 P2 173.5(3)
C23 P2 C22 C21 -109.1(3)
C29 P2 C22 C21 137.1(3)
Pd2 P2 C22 C21 11.8(3)
C29 P2 C23 C24 -134.1(4)
C22 P2 C23 C24 113.0(4)
Pd2 P2 C23 C24 -0.3(4)
C29 P2 C23 C28 49.6(4)
C22 P2 C23 C28 -63.2(4)
Pd2 P2 C23 C28 -176.5(3)
C28 C23 C24 C25 -0.2(7)
P2 C23 C24 C25 -176.5(4)
C23 C24 C25 C26 0.2(8)
C24 C25 C26 C27 -0.8(9)
C25 C26 C27 C28 1.3(9)
C26 C27 C28 C23 -1.3(8)
C24 C23 C28 C27 0.7(7)
P2 C23 C28 C27 177.0(4)
C23 P2 C29 C30 21.7(5)
C22 P2 C29 C30 134.5(4)
Pd2 P2 C29 C30 -110.1(4)
C23 P2 C29 C34 -162.7(4)
C22 P2 C29 C34 -49.9(5)
Pd2 P2 C29 C34 65.5(5)
C34 C29 C30 C31 1.4(8)
P2 C29 C30 C31 177.0(4)
C29 C30 C31 C32 -0.4(10)
C30 C31 C32 C33 -0.6(11)
C31 C32 C33 C34 0.6(12)
C30 C29 C34 C33 -1.4(9)
P2 C29 C34 C33 -177.1(5)
C32 C33 C34 C29 0.4(11)
O8 S2 C36 F5 -62.0(6)
O7 S2 C36 F5 177.0(6)
O6 S2 C36 F5 60.7(6)
O8 S2 C36 F6 179.1(5)
O7 S2 C36 F6 58.2(6)
O6 S2 C36 F6 -58.1(6)
O8 S2 C36 F4 58.6(7)
O7 S2 C36 F4 -62.4(7)
O6 S2 C36 F4 -178.7(6)
C39 N3 C37 C38 4.0(5)
Pd3 N3 C37 C38 -179.8(3)
C39 O9 C38 C37 2.6(5)
N3 C37 C38 O9 -3.9(4)
C37 N3 C39 O9 -2.8(6)
Pd3 N3 C39 O9 -179.7(3)
C37 N3 C39 C40 175.7(4)
Pd3 N3 C39 C40 -1.2(6)
C38 O9 C39 N3 0.0(6)
C38 O9 C39 C40 -178.6(4)
N3 C39 C40 P3 0.3(6)
O9 C39 C40 P3 178.8(3)
C41 P3 C40 C39 128.7(4)
C47 P3 C40 C39 -118.4(4)
Pd3 P3 C40 C39 0.7(4)
C47 P3 C41 C42 127.4(4)
C40 P3 C41 C42 -121.3(4)
Pd3 P3 C41 C42 -4.6(5)
C47 P3 C41 C46 -55.0(5)
C40 P3 C41 C46 56.2(5)
Pd3 P3 C41 C46 172.9(3)
C46 C41 C42 C43 1.2(8)
P3 C41 C42 C43 178.8(4)
C41 C42 C43 C44 -0.4(9)
C42 C43 C44 C45 0.1(10)
C43 C44 C45 C46 -0.7(10)
C44 C45 C46 C41 1.5(9)
C42 C41 C46 C45 -1.8(8)
P3 C41 C46 C45 -179.3(4)
C41 P3 C47 C48 -10.6(5)
C40 P3 C47 C48 -122.0(5)
Pd3 P3 C47 C48 125.5(4)
C41 P3 C47 C52 171.1(4)
C40 P3 C47 C52 59.7(5)
Pd3 P3 C47 C52 -52.8(4)
C52 C47 C48 C49 -0.3(8)
P3 C47 C48 C49 -178.5(4)
C47 C48 C49 C50 -0.2(9)
C48 C49 C50 C51 -0.1(9)
C49 C50 C51 C52 0.7(9)
C50 C51 C52 C47 -1.2(9)
C48 C47 C52 C51 0.9(8)
P3 C47 C52 C51 179.3(4)
O11 S3 C54 F7 -58.9(4)
O12 S3 C54 F7 179.6(4)
O10 S3 C54 F7 59.0(4)
O11 S3 C54 F9 63.2(5)
O12 S3 C54 F9 -58.2(5)
O10 S3 C54 F9 -178.8(4)
O11 S3 C54 F8 -179.4(4)
O12 S3 C54 F8 59.1(4)
O10 S3 C54 F8 -61.5(4)
